data_4088647
loop_
_publ_author_name
'Nagaoka, Masahiro'
'Kawashima, Takashi'
'Suzuki, Hiroharu'
'Takao, Toshiro'

_publ_section_title
;
 Dehydrogenative Coupling of 4-Substituted Pyridines Catalyzed by a
 Trinuclear Complex of Ruthenium and Cobalt
;
_journal_issue 14
_journal_name_full Organometallics
_journal_page_first 2348
_journal_paper_doi 10.1021/acs.organomet.6b00277
_journal_volume 35
_journal_year 2016
_chemical_formula_sum 'C36 H51 Co F3 N Ru2'
_chemical_formula_weight 815.85
_space_group_IT_number 2
_space_group_name_Hall '-P 1'
_space_group_name_H-M_alt 'P -1'
_symmetry_cell_setting triclinic
_symmetry_space_group_name_H-M 'P -1'
_atom_sites_solution_hydrogens geom
_atom_sites_solution_primary direct
_atom_sites_solution_secondary difmap
_audit_creation_method SHELXL-97
_cell_angle_alpha 84.2500(12)
_cell_angle_beta 88.1210(16)
_cell_angle_gamma 80.3400(16)
_cell_formula_units_Z 2
_cell_length_a 9.0941(4)
_cell_length_b 10.9854(5)
_cell_length_c 17.6963(8)
_cell_measurement_reflns_used 17235
_cell_measurement_temperature 123(2)
_cell_measurement_theta_max 27.46
_cell_measurement_theta_min 3.03
_cell_volume 1733.84(14)
_computing_cell_refinement PROCESS-AUTO
_computing_data_collection 'PROCESS-AUTO (Rigaku, 1998)'
_computing_data_reduction 'SHELXS-97 (Sheldrick, 1990)'
_computing_molecular_graphics 'ORTEX (P.McArdle, 1995)'
_computing_publication_material SHELXL-97
_computing_structure_refinement 'SHELXL-97 (Sheldrick, 1997)'
_computing_structure_solution SHELXS-97
_diffrn_ambient_temperature 123(2)
_diffrn_detector_area_resol_mean 10
_diffrn_measured_fraction_theta_full 0.992
_diffrn_measured_fraction_theta_max 0.992
_diffrn_measurement_device_type 'Rigaku R-AXIS RAPID Imaging Plate'
_diffrn_measurement_method \w
_diffrn_radiation_monochromator graphite
_diffrn_radiation_source 'Rigaku Rotating Anode Ultrax18'
_diffrn_radiation_type MoK\a
_diffrn_radiation_wavelength 0.71069
_diffrn_reflns_av_R_equivalents 0.0294
_diffrn_reflns_av_sigmaI/netI 0.0394
_diffrn_reflns_limit_h_max 11
_diffrn_reflns_limit_h_min -11
_diffrn_reflns_limit_k_max 14
_diffrn_reflns_limit_k_min -14
_diffrn_reflns_limit_l_max 21
_diffrn_reflns_limit_l_min -22
_diffrn_reflns_number 17219
_diffrn_reflns_theta_full 27.46
_diffrn_reflns_theta_max 27.46
_diffrn_reflns_theta_min 3.03
_exptl_absorpt_coefficient_mu 1.374
_exptl_absorpt_correction_T_max 1.0000
_exptl_absorpt_correction_T_min 0.6455
_exptl_absorpt_correction_type empirical
_exptl_absorpt_process_details
;
Higashi, T. (1995). Program for Absorption Correction.
Rigaku Corporation, Tokyo, Japan.
;
_exptl_crystal_colour green
_exptl_crystal_density_diffrn 1.563
_exptl_crystal_density_meas ?
_exptl_crystal_density_method 'not measured'
_exptl_crystal_description block
_exptl_crystal_F_000 832
_exptl_crystal_size_max 0.102
_exptl_crystal_size_mid 0.085
_exptl_crystal_size_min 0.034
_refine_diff_density_max 0.973
_refine_diff_density_min -0.621
_refine_diff_density_rms 0.102
_refine_ls_extinction_method none
_refine_ls_goodness_of_fit_ref 1.043
_refine_ls_hydrogen_treatment mixed
_refine_ls_matrix_type full
_refine_ls_number_parameters 446
_refine_ls_number_reflns 7873
_refine_ls_number_restraints 0
_refine_ls_restrained_S_all 1.043
_refine_ls_R_factor_all 0.0412
_refine_ls_R_factor_gt 0.0323
_refine_ls_shift/su_max 0.001
_refine_ls_shift/su_mean 0.000
_refine_ls_structure_factor_coef Fsqd
_refine_ls_weighting_details 'calc w=1/[\s^2^(Fo^2^)+(0.0348P)^2^+1.8601P] where P=(Fo^2^+2Fc^2^)/3'
_refine_ls_weighting_scheme calc
_refine_ls_wR_factor_gt 0.0743
_refine_ls_wR_factor_ref 0.0791
_reflns_number_gt 6689
_reflns_number_total 7873
_reflns_threshold_expression >2sigma(I)
_cod_data_source_file om6b00277_si_002.cif
_cod_data_source_block 13
_cod_depositor_comments
;
The following automatic conversions were performed:

data item '_exptl_absorpt_correction_type' value 'Empirical' was
changed to 'empirical' in accordance with the
/home/saulius/struct/COD-crude-data/automatic-downloads/DataCite-retrospective/ACS/depositions/lib/dictionaries/cif_core.dic
dictionary named 'cif_core.dic' version 2.4.2 last updated on
2011-04-26.

data item '_symmetry_cell_setting' value 'Triclinic' was changed to
'triclinic' in accordance with the
/home/saulius/struct/COD-crude-data/automatic-downloads/DataCite-retrospective/ACS/depositions/lib/dictionaries/cif_core.dic
dictionary named 'cif_core.dic' version 2.4.2 last updated on
2011-04-26.

data item '_exptl_crystal_density_meas' value 'not measured' was
changed to '?' -- the value is perceived as not measured.

Automatic conversion script
Id: cif_fix_values 6909 2019-04-08 15:41:33Z antanas 
;
_cod_original_cell_volume 1733.84(13)
_cod_original_sg_symbol_H-M P-1
_cod_database_code 4088647

loop_
_symmetry_equiv_pos_as_xyz
'x, y, z'
'-x, -y, -z'

loop_
_atom_site_label
_atom_site_type_symbol
_atom_site_fract_x
_atom_site_fract_y
_atom_site_fract_z
_atom_site_U_iso_or_equiv
_atom_site_adp_type
_atom_site_occupancy
_atom_site_symmetry_multiplicity
_atom_site_calc_flag
_atom_site_refinement_flags
Ru1 Ru 0.73243(3) 0.114243(19) 0.239595(12) 0.01867(6) Uani 1 1 d .
Ru2 Ru 0.84980(2) 0.335798(19) 0.216173(12) 0.01784(6) Uani 1 1 d .
Co1 Co 0.68880(4) 0.30126(3) 0.34505(2) 0.01682(8) Uani 1 1 d .
N1 N 0.6289(3) 0.2870(2) 0.19467(13) 0.0183(4) Uani 1 1 d .
F1 F 0.2232(2) 0.64062(18) 0.12904(12) 0.0373(4) Uani 1 1 d .
F2 F 0.4161(2) 0.69948(18) 0.07338(11) 0.0411(5) Uani 1 1 d .
F3 F 0.3721(2) 0.72548(17) 0.19139(12) 0.0394(5) Uani 1 1 d .
C1 C 0.6176(3) 0.3745(2) 0.24827(15) 0.0193(5) Uani 1 1 d .
C2 C 0.5311(3) 0.4942(2) 0.22741(16) 0.0203(5) Uani 1 1 d .
H2A H 0.5253 0.5569 0.2612 0.031 Uiso 1 1 calc R
C3 C 0.4570(3) 0.5205(3) 0.16048(16) 0.0220(6) Uani 1 1 d .
C4 C 0.4697(3) 0.4284(3) 0.10820(16) 0.0232(6) Uani 1 1 d .
H4A H 0.4174 0.4446 0.0617 0.045(11) Uiso 1 1 calc R
C5 C 0.5574(3) 0.3173(3) 0.12589(15) 0.0211(6) Uani 1 1 d .
H5A H 0.5703 0.2580 0.0897 0.021(8) Uiso 1 1 calc R
C6 C 0.3686(4) 0.6454(3) 0.13953(18) 0.0284(6) Uani 1 1 d .
C7 C 0.6271(4) -0.0190(3) 0.18621(18) 0.0302(7) Uani 1 1 d .
C8 C 0.6357(4) -0.0542(2) 0.26548(17) 0.0250(6) Uani 1 1 d .
C9 C 0.7916(4) -0.0785(2) 0.28552(18) 0.0259(6) Uani 1 1 d .
C10 C 0.8761(4) -0.0579(3) 0.2175(2) 0.0332(7) Uani 1 1 d .
C11 C 0.7752(4) -0.0205(3) 0.15560(19) 0.0334(7) Uani 1 1 d .
C12 C 0.4865(5) 0.0061(3) 0.1407(2) 0.0462(10) Uani 1 1 d .
H12A H 0.4985 0.0649 0.0964 0.069 Uiso 1 1 calc R
H12B H 0.4027 0.0414 0.1724 0.069 Uiso 1 1 calc R
H12C H 0.4666 -0.0717 0.1237 0.056(12) Uiso 1 1 calc R
C13 C 0.5078(4) -0.0769(3) 0.3175(2) 0.0392(8) Uani 1 1 d .
H13A H 0.5340 -0.0698 0.3700 0.064(14) Uiso 1 1 calc R
H13B H 0.4861 -0.1604 0.3133 0.058(13) Uiso 1 1 calc R
H13C H 0.4195 -0.0154 0.3034 0.056(13) Uiso 1 1 calc R
C14 C 0.8533(5) -0.1285(3) 0.3617(2) 0.0424(9) Uani 1 1 d .
H14A H 0.7797 -0.1037 0.4013 0.055(13) Uiso 1 1 calc R
H14B H 0.9447 -0.0954 0.3693 0.072(15) Uiso 1 1 calc R
H14C H 0.8761 -0.2192 0.3643 0.079(16) Uiso 1 1 calc R
C15 C 1.0436(4) -0.0835(3) 0.2127(3) 0.0555(12) Uani 1 1 d .
H15A H 1.0778 -0.0373 0.1671 0.080(17) Uiso 1 1 calc R
H15B H 1.0775 -0.1726 0.2101 0.088(18) Uiso 1 1 calc R
H15C H 1.0848 -0.0575 0.2578 0.069(16) Uiso 1 1 calc R
C16 C 0.8152(6) -0.0010(4) 0.0729(2) 0.0563(12) Uani 1 1 d .
H16A H 0.9186 0.0136 0.0674 0.084 Uiso 1 1 calc R
H16B H 0.7484 0.0709 0.0491 0.065(14) Uiso 1 1 calc R
H16C H 0.8049 -0.0750 0.0481 0.076(16) Uiso 1 1 calc R
C17 C 0.9002(3) 0.5185(3) 0.16244(19) 0.0287(7) Uani 1 1 d .
C18 C 0.9188(4) 0.4303(3) 0.10740(17) 0.0289(7) Uani 1 1 d .
C19 C 1.0320(4) 0.3299(3) 0.13246(17) 0.0271(6) Uani 1 1 d .
C20 C 1.0821(3) 0.3533(3) 0.20520(17) 0.0237(6) Uani 1 1 d .
C21 C 1.0005(3) 0.4720(3) 0.22251(17) 0.0252(6) Uani 1 1 d .
C22 C 0.8057(4) 0.6453(3) 0.1538(3) 0.0460(10) Uani 1 1 d .
H22A H 0.7146 0.6415 0.1267 0.060(13) Uiso 1 1 calc R
H22B H 0.8618 0.7038 0.1250 0.061(13) Uiso 1 1 calc R
H22C H 0.7792 0.6731 0.2041 0.074(16) Uiso 1 1 calc R
C23 C 0.8345(5) 0.4436(4) 0.0347(2) 0.0477(10) Uani 1 1 d .
H23A H 0.8360 0.3615 0.0172 0.058(14) Uiso 1 1 calc R
H23B H 0.8813 0.4955 -0.0040 0.087 Uiso 1 1 calc R
H23C H 0.7310 0.4824 0.0434 0.059(14) Uiso 1 1 calc R
C24 C 1.1019(4) 0.2257(4) 0.0868(2) 0.0409(9) Uani 1 1 d .
H24A H 1.1370 0.1517 0.1213 0.060(14) Uiso 1 1 calc R
H24B H 1.1864 0.2505 0.0569 0.068(15) Uiso 1 1 calc R
H24C H 1.0277 0.2070 0.0527 0.066(14) Uiso 1 1 calc R
C25 C 1.2072(4) 0.2767(3) 0.2505(2) 0.0337(7) Uani 1 1 d .
H25A H 1.1855 0.2820 0.3048 0.031(9) Uiso 1 1 calc R
H25B H 1.3003 0.3080 0.2370 0.031(9) Uiso 1 1 calc R
H25C H 1.2176 0.1901 0.2393 0.063(14) Uiso 1 1 calc R
C26 C 1.0295(4) 0.5413(3) 0.2873(2) 0.0360(8) Uani 1 1 d .
H26A H 1.0602 0.4824 0.3315 0.035(10) Uiso 1 1 calc R
H26B H 0.9384 0.5973 0.3000 0.065(14) Uiso 1 1 calc R
H26C H 1.1091 0.5897 0.2729 0.041(10) Uiso 1 1 calc R
C27 C 0.5254(3) 0.3965(3) 0.41378(15) 0.0231(6) Uani 1 1 d .
C28 C 0.6628(4) 0.4425(3) 0.41889(16) 0.0238(6) Uani 1 1 d .
C29 C 0.7726(3) 0.3419(3) 0.44899(16) 0.0240(6) Uani 1 1 d .
C30 C 0.7048(4) 0.2341(3) 0.46115(16) 0.0247(6) Uani 1 1 d .
C31 C 0.5512(3) 0.2675(3) 0.43829(16) 0.0238(6) Uani 1 1 d .
C32 C 0.3761(4) 0.4717(3) 0.39329(18) 0.0316(7) Uani 1 1 d .
H32A H 0.3825 0.5602 0.3904 0.062(14) Uiso 1 1 calc R
H32B H 0.3018 0.4526 0.4321 0.094 Uiso 1 1 calc R
H32C H 0.3464 0.4513 0.3439 0.045(11) Uiso 1 1 calc R
C33 C 0.6820(4) 0.5765(3) 0.40335(18) 0.0315(7) Uani 1 1 d .
H33A H 0.5969 0.6295 0.4251 0.065(14) Uiso 1 1 calc R
H33B H 0.6873 0.5984 0.3484 0.053(12) Uiso 1 1 calc R
H33C H 0.7743 0.5886 0.4265 0.049(12) Uiso 1 1 calc R
C34 C 0.9291(4) 0.3481(3) 0.47061(19) 0.0353(7) Uani 1 1 d .
H34A H 0.9603 0.4226 0.4443 0.042(11) Uiso 1 1 calc R
H34B H 0.9962 0.2744 0.4561 0.065(14) Uiso 1 1 calc R
H34C H 0.9331 0.3515 0.5256 0.060(13) Uiso 1 1 calc R
C35 C 0.7768(4) 0.1098(3) 0.4975(2) 0.0374(8) Uani 1 1 d .
H35A H 0.7275 0.0448 0.4805 0.039(10) Uiso 1 1 calc R
H35B H 0.7673 0.1088 0.5528 0.047(11) Uiso 1 1 calc R
H35C H 0.8827 0.0947 0.4828 0.054(13) Uiso 1 1 calc R
C36 C 0.4350(4) 0.1851(3) 0.44564(18) 0.0335(7) Uani 1 1 d .
H36A H 0.4837 0.0981 0.4497 0.050(12) Uiso 1 1 calc R
H36B H 0.3717 0.2021 0.4008 0.075 Uiso 1 1 calc R
H36C H 0.3735 0.2011 0.4912 0.061(13) Uiso 1 1 calc R
H1 H 0.8752 0.1893 0.2254 0.091 Uiso 1 1 d R
H2 H 0.6746 0.1762 0.3299 0.026(8) Uiso 1 1 d R
H3 H 0.8586 0.3186 0.3044 0.065(14) Uiso 1 1 d R

loop_
_atom_site_aniso_label
_atom_site_aniso_U_11
_atom_site_aniso_U_22
_atom_site_aniso_U_33
_atom_site_aniso_U_23
_atom_site_aniso_U_13
_atom_site_aniso_U_12
Ru1 0.02203(12) 0.01436(10) 0.01929(11) -0.00199(8) 0.00306(9) -0.00249(8)
Ru2 0.01821(11) 0.01770(11) 0.01767(11) -0.00075(8) 0.00189(8) -0.00411(8)
Co1 0.02082(19) 0.01698(16) 0.01282(16) -0.00088(13) 0.00104(14) -0.00420(14)
N1 0.0183(11) 0.0205(11) 0.0165(10) -0.0024(9) 0.0023(9) -0.0044(9)
F1 0.0247(9) 0.0375(10) 0.0466(12) -0.0029(9) -0.0071(9) 0.0045(8)
F2 0.0492(13) 0.0316(10) 0.0363(11) 0.0127(8) 0.0026(9) 0.0010(9)
F3 0.0494(12) 0.0240(9) 0.0424(11) -0.0092(8) -0.0132(10) 0.0071(8)
C1 0.0212(14) 0.0178(12) 0.0187(13) -0.0011(10) 0.0026(11) -0.0034(11)
C2 0.0199(13) 0.0195(12) 0.0222(13) -0.0034(11) 0.0040(11) -0.0048(11)
C3 0.0218(14) 0.0204(13) 0.0228(13) 0.0013(11) 0.0020(11) -0.0028(11)
C4 0.0247(15) 0.0262(14) 0.0183(13) 0.0005(11) -0.0013(11) -0.0043(12)
C5 0.0247(14) 0.0225(13) 0.0173(13) -0.0039(11) 0.0015(11) -0.0063(11)
C6 0.0289(16) 0.0267(15) 0.0282(15) -0.0026(12) -0.0006(13) -0.0007(13)
C7 0.0425(19) 0.0181(13) 0.0306(16) -0.0058(12) -0.0024(14) -0.0044(13)
C8 0.0327(16) 0.0138(12) 0.0287(15) -0.0024(11) 0.0034(13) -0.0054(11)
C9 0.0316(16) 0.0120(12) 0.0337(16) -0.0030(11) 0.0015(13) -0.0021(11)
C10 0.0324(17) 0.0161(13) 0.049(2) -0.0067(13) 0.0119(15) 0.0006(12)
C11 0.050(2) 0.0187(13) 0.0315(17) -0.0069(13) 0.0114(15) -0.0054(14)
C12 0.061(3) 0.0310(17) 0.050(2) -0.0047(16) -0.025(2) -0.0135(17)
C13 0.041(2) 0.0266(16) 0.052(2) -0.0046(15) 0.0130(17) -0.0139(15)
C14 0.059(2) 0.0229(15) 0.045(2) 0.0052(15) -0.0150(19) -0.0061(16)
C15 0.032(2) 0.0304(18) 0.099(4) -0.006(2) 0.023(2) 0.0050(16)
C16 0.102(4) 0.0338(19) 0.036(2) -0.0166(17) 0.025(2) -0.016(2)
C17 0.0233(15) 0.0251(14) 0.0380(17) 0.0061(13) 0.0019(13) -0.0105(12)
C18 0.0277(16) 0.0387(17) 0.0212(14) 0.0086(13) -0.0003(12) -0.0151(14)
C19 0.0273(16) 0.0314(15) 0.0250(15) -0.0051(12) 0.0077(12) -0.0117(13)
C20 0.0195(14) 0.0265(14) 0.0263(14) -0.0016(12) 0.0050(11) -0.0090(12)
C21 0.0224(14) 0.0252(14) 0.0306(15) -0.0025(12) 0.0043(12) -0.0119(12)
C22 0.0340(19) 0.0259(16) 0.075(3) 0.0171(18) -0.0002(19) -0.0075(14)
C23 0.044(2) 0.078(3) 0.0231(16) 0.0175(18) -0.0046(15) -0.029(2)
C24 0.044(2) 0.046(2) 0.0378(19) -0.0171(17) 0.0180(16) -0.0167(17)
C25 0.0256(16) 0.0362(17) 0.0377(18) 0.0007(14) -0.0010(14) -0.0030(14)
C26 0.0330(18) 0.0357(17) 0.045(2) -0.0155(16) 0.0063(15) -0.0157(15)
C27 0.0276(15) 0.0276(14) 0.0138(12) -0.0062(11) 0.0038(11) -0.0021(12)
C28 0.0334(16) 0.0234(13) 0.0153(12) -0.0047(11) 0.0007(11) -0.0051(12)
C29 0.0295(16) 0.0285(14) 0.0157(13) -0.0033(11) -0.0029(11) -0.0081(12)
C30 0.0338(16) 0.0241(14) 0.0162(13) 0.0000(11) 0.0012(12) -0.0061(12)
C31 0.0301(16) 0.0277(14) 0.0150(12) -0.0044(11) 0.0044(11) -0.0082(12)
C32 0.0289(16) 0.0390(17) 0.0250(15) -0.0065(14) 0.0020(13) 0.0013(14)
C33 0.049(2) 0.0227(14) 0.0248(15) -0.0043(12) 0.0025(14) -0.0100(14)
C34 0.0361(18) 0.0439(19) 0.0274(16) -0.0015(14) -0.0081(14) -0.0108(16)
C35 0.045(2) 0.0337(17) 0.0301(17) 0.0047(14) -0.0006(15) -0.0012(15)
C36 0.0391(19) 0.0395(18) 0.0255(15) -0.0053(14) 0.0090(14) -0.0175(15)

loop_
_atom_type_symbol
_atom_type_description
_atom_type_scat_dispersion_real
_atom_type_scat_dispersion_imag
_atom_type_scat_source
C C 0.0033 0.0016 'International Tables Vol C Tables 4.2.6.8 and 6.1.1.4'
H H 0.0000 0.0000 'International Tables Vol C Tables 4.2.6.8 and 6.1.1.4'
N N 0.0061 0.0033 'International Tables Vol C Tables 4.2.6.8 and 6.1.1.4'
F F 0.0171 0.0103 'International Tables Vol C Tables 4.2.6.8 and 6.1.1.4'
Ru Ru -1.2594 0.8363 'International Tables Vol C Tables 4.2.6.8 and 6.1.1.4'
Co Co 0.3494 0.9721 'International Tables Vol C Tables 4.2.6.8 and 6.1.1.4'

loop_
_geom_angle_atom_site_label_1
_geom_angle_atom_site_label_2
_geom_angle_atom_site_label_3
_geom_angle
N1 Ru1 C10 146.40(12)
N1 Ru1 C9 167.09(10)
C10 Ru1 C9 38.29(12)
N1 Ru1 C7 105.53(10)
C10 Ru1 C7 64.01(13)
C9 Ru1 C7 64.26(12)
N1 Ru1 C8 128.28(10)
C10 Ru1 C8 64.23(12)
C9 Ru1 C8 38.81(11)
C7 Ru1 C8 37.95(12)
N1 Ru1 C11 113.05(11)
C10 Ru1 C11 38.47(14)
C9 Ru1 C11 64.53(12)
C7 Ru1 C11 38.35(13)
C8 Ru1 C11 64.22(12)
N1 Ru1 Ru2 51.48(6)
C10 Ru1 Ru2 118.39(9)
C9 Ru1 Ru2 141.32(8)
C7 Ru1 Ru2 145.34(9)
C8 Ru1 Ru2 176.05(8)
C11 Ru1 Ru2 119.72(9)
N1 Ru1 Co1 65.37(6)
C10 Ru1 Co1 141.57(10)
C9 Ru1 Co1 117.81(8)
C7 Ru1 Co1 144.79(9)
C8 Ru1 Co1 119.43(8)
C11 Ru1 Co1 176.32(9)
Ru2 Ru1 Co1 56.624(9)
C1 Ru2 C20 159.85(10)
C1 Ru2 C19 152.32(11)
C20 Ru2 C19 38.78(11)
C1 Ru2 C21 122.08(11)
C20 Ru2 C21 38.66(11)
C19 Ru2 C21 63.78(11)
C1 Ru2 C18 117.17(11)
C20 Ru2 C18 64.01(11)
C19 Ru2 C18 37.70(12)
C21 Ru2 C18 62.83(11)
C1 Ru2 N1 37.50(9)
C20 Ru2 N1 161.79(10)
C19 Ru2 N1 123.87(10)
C21 Ru2 N1 151.88(10)
C18 Ru2 N1 105.43(10)
C1 Ru2 C17 104.20(11)
C20 Ru2 C17 63.75(11)
C19 Ru2 C17 62.99(12)
C21 Ru2 C17 37.26(11)
C18 Ru2 C17 37.33(12)
N1 Ru2 C17 117.78(10)
C1 Ru2 Co1 44.44(7)
C20 Ru2 Co1 127.91(8)
C19 Ru2 Co1 162.95(9)
C21 Ru2 Co1 113.15(8)
C18 Ru2 Co1 158.01(9)
N1 Ru2 Co1 67.44(6)
C17 Ru2 Co1 125.85(9)
C1 Ru2 Ru1 69.93(7)
C20 Ru2 Ru1 126.67(8)
C19 Ru2 Ru1 113.65(8)
C21 Ru2 Ru1 160.59(8)
C18 Ru2 Ru1 128.20(8)
N1 Ru2 Ru1 46.76(6)
C17 Ru2 Ru1 161.08(8)
Co1 Ru2 Ru1 63.106(10)
C1 Co1 C31 123.96(12)
C1 Co1 C27 98.90(11)
C31 Co1 C27 39.81(11)
C1 Co1 C28 107.61(11)
C31 Co1 C28 67.04(11)
C27 Co1 C28 39.87(12)
C1 Co1 C30 164.01(12)
C31 Co1 C30 40.28(12)
C27 Co1 C30 66.72(12)
C28 Co1 C30 66.34(11)
C1 Co1 C29 143.11(11)
C31 Co1 C29 66.76(11)
C27 Co1 C29 66.47(11)
C28 Co1 C29 39.51(12)
C30 Co1 C29 39.07(11)
C1 Co1 Ru2 52.35(8)
C31 Co1 Ru2 174.59(8)
C27 Co1 Ru2 141.26(8)
C28 Co1 Ru2 117.19(8)
C30 Co1 Ru2 143.59(9)
C29 Co1 Ru2 118.63(8)
C1 Co1 Ru1 71.03(8)
C31 Co1 Ru1 115.50(8)
C27 Co1 Ru1 142.05(8)
C28 Co1 Ru1 177.46(8)
C30 Co1 Ru1 115.55(8)
C29 Co1 Ru1 140.94(8)
Ru2 Co1 Ru1 60.271(10)
C5 N1 C1 120.3(2)
C5 N1 Ru1 127.74(18)
C1 N1 Ru1 111.37(17)
C5 N1 Ru2 123.15(18)
C1 N1 Ru2 68.68(14)
Ru1 N1 Ru2 81.76(8)
N1 C1 C2 116.8(2)
N1 C1 Co1 112.10(18)
C2 C1 Co1 129.8(2)
N1 C1 Ru2 73.82(15)
C2 C1 Ru2 120.30(19)
Co1 C1 Ru2 83.21(11)
C3 C2 C1 121.8(2)
C2 C3 C4 119.4(3)
C2 C3 C6 121.1(3)
C4 C3 C6 119.4(3)
C5 C4 C3 119.0(3)
C4 C5 N1 122.5(2)
F3 C6 F2 106.3(2)
F3 C6 F1 106.6(3)
F2 C6 F1 105.2(2)
F3 C6 C3 113.6(2)
F2 C6 C3 112.3(3)
F1 C6 C3 112.2(3)
C8 C7 C11 108.9(3)
C8 C7 C12 125.5(3)
C11 C7 C12 125.5(3)
C8 C7 Ru1 71.05(16)
C11 C7 Ru1 70.86(18)
C12 C7 Ru1 127.8(2)
C7 C8 C9 107.9(3)
C7 C8 C13 126.0(3)
C9 C8 C13 125.8(3)
C7 C8 Ru1 71.00(17)
C9 C8 Ru1 70.36(16)
C13 C8 Ru1 129.5(2)
C10 C9 C8 107.3(3)
C10 C9 C14 126.2(3)
C8 C9 C14 126.2(3)
C10 C9 Ru1 70.75(17)
C8 C9 Ru1 70.83(16)
C14 C9 Ru1 128.4(2)
C9 C10 C11 108.8(3)
C9 C10 C15 124.0(4)
C11 C10 C15 127.0(4)
C9 C10 Ru1 70.96(16)
C11 C10 Ru1 71.11(17)
C15 C10 Ru1 128.1(2)
C7 C11 C10 107.2(3)
C7 C11 C16 125.4(4)
C10 C11 C16 127.0(4)
C7 C11 Ru1 70.80(17)
C10 C11 Ru1 70.42(17)
C16 C11 Ru1 129.3(2)
C21 C17 C18 107.9(3)
C21 C17 C22 125.7(3)
C18 C17 C22 125.9(3)
C21 C17 Ru2 69.82(16)
C18 C17 Ru2 70.26(16)
C22 C17 Ru2 131.2(2)
C19 C18 C17 108.6(3)
C19 C18 C23 126.2(3)
C17 C18 C23 125.3(3)
C19 C18 Ru2 69.87(17)
C17 C18 Ru2 72.41(17)
C23 C18 Ru2 124.6(2)
C18 C19 C20 108.1(3)
C18 C19 C24 126.1(3)
C20 C19 C24 125.4(3)
C18 C19 Ru2 72.42(17)
C20 C19 Ru2 69.49(16)
C24 C19 Ru2 129.6(2)
C19 C20 C21 107.0(3)
C19 C20 C25 126.7(3)
C21 C20 C25 126.0(3)
C19 C20 Ru2 71.73(17)
C21 C20 Ru2 72.58(16)
C25 C20 Ru2 126.1(2)
C17 C21 C20 108.4(3)
C17 C21 C26 125.4(3)
C20 C21 C26 125.8(3)
C17 C21 Ru2 72.92(16)
C20 C21 Ru2 68.76(15)
C26 C21 Ru2 129.8(2)
C31 C27 C28 108.1(3)
C31 C27 C32 125.0(3)
C28 C27 C32 126.6(3)
C31 C27 Co1 69.43(16)
C28 C27 Co1 70.39(16)
C32 C27 Co1 130.0(2)
C29 C28 C27 107.9(2)
C29 C28 C33 126.4(3)
C27 C28 C33 125.3(3)
C29 C28 Co1 71.12(15)
C27 C28 Co1 69.73(15)
C33 C28 Co1 129.7(2)
C30 C29 C28 108.2(3)
C30 C29 C34 124.6(3)
C28 C29 C34 127.1(3)
C30 C29 Co1 69.88(15)
C28 C29 Co1 69.37(15)
C34 C29 Co1 130.1(2)
C29 C30 C31 108.0(3)
C29 C30 C35 125.8(3)
C31 C30 C35 126.0(3)
C29 C30 Co1 71.05(16)
C31 C30 Co1 68.58(16)
C35 C30 Co1 129.7(2)
C27 C31 C30 107.8(3)
C27 C31 C36 125.4(3)
C30 C31 C36 126.5(3)
C27 C31 Co1 70.77(16)
C30 C31 Co1 71.14(17)
C36 C31 Co1 127.9(2)

loop_
_geom_bond_atom_site_label_1
_geom_bond_atom_site_label_2
_geom_bond_distance
Ru1 N1 2.066(2)
Ru1 C10 2.173(3)
Ru1 C9 2.176(3)
Ru1 C7 2.181(3)
Ru1 C8 2.182(3)
Ru1 C11 2.182(3)
Ru1 Ru2 2.8063(3)
Ru1 Co1 2.8822(4)
Ru2 C1 2.152(3)
Ru2 C20 2.154(3)
Ru2 C19 2.184(3)
Ru2 C21 2.205(3)
Ru2 C18 2.217(3)
Ru2 N1 2.218(2)
Ru2 C17 2.245(3)
Ru2 Co1 2.6987(4)
Co1 C1 1.903(3)
Co1 C31 2.079(3)
Co1 C27 2.097(3)
Co1 C28 2.106(3)
Co1 C30 2.113(3)
Co1 C29 2.129(3)
N1 C5 1.383(3)
N1 C1 1.406(3)
F1 C6 1.352(4)
F2 C6 1.351(4)
F3 C6 1.338(3)
C1 C2 1.435(4)
C2 C3 1.363(4)
C3 C4 1.427(4)
C3 C6 1.487(4)
C4 C5 1.355(4)
C7 C8 1.419(4)
C7 C11 1.433(5)
C7 C12 1.505(5)
C8 C9 1.448(4)
C8 C13 1.498(5)
C9 C10 1.426(5)
C9 C14 1.493(5)
C10 C11 1.435(5)
C10 C15 1.503(5)
C11 C16 1.500(5)
C17 C21 1.422(4)
C17 C18 1.428(5)
C17 C22 1.505(5)
C18 C19 1.422(5)
C18 C23 1.502(4)
C19 C20 1.440(4)
C19 C24 1.508(4)
C20 C21 1.443(4)
C20 C25 1.500(4)
C21 C26 1.492(4)
C27 C31 1.422(4)
C27 C28 1.433(4)
C27 C32 1.501(4)
C28 C29 1.431(4)
C28 C33 1.508(4)
C29 C30 1.419(4)
C29 C34 1.501(4)
C30 C31 1.444(4)
C30 C35 1.503(4)
C31 C36 1.498(4)

loop_
_geom_torsion_atom_site_label_1
_geom_torsion_atom_site_label_2
_geom_torsion_atom_site_label_3
_geom_torsion_atom_site_label_4
_geom_torsion
N1 Ru1 Ru2 C1 35.32(11)
C10 Ru1 Ru2 C1 176.58(14)
C9 Ru1 Ru2 C1 -142.23(15)
C7 Ru1 Ru2 C1 91.98(18)
C8 Ru1 Ru2 C1 -52.7(12)
C11 Ru1 Ru2 C1 132.32(14)
Co1 Ru1 Ru2 C1 -48.16(8)
N1 Ru1 Ru2 C20 -157.74(13)
C10 Ru1 Ru2 C20 -16.49(15)
C9 Ru1 Ru2 C20 24.70(16)
C7 Ru1 Ru2 C20 -101.08(19)
C8 Ru1 Ru2 C20 114.2(12)
C11 Ru1 Ru2 C20 -60.75(15)
Co1 Ru1 Ru2 C20 118.77(10)
N1 Ru1 Ru2 C19 -115.04(12)
C10 Ru1 Ru2 C19 26.21(15)
C9 Ru1 Ru2 C19 67.40(16)
C7 Ru1 Ru2 C19 -58.39(18)
C8 Ru1 Ru2 C19 156.9(12)
C11 Ru1 Ru2 C19 -18.05(15)
Co1 Ru1 Ru2 C19 161.47(9)
N1 Ru1 Ru2 C21 167.0(3)
C10 Ru1 Ru2 C21 -51.8(3)
C9 Ru1 Ru2 C21 -10.6(3)
C7 Ru1 Ru2 C21 -136.4(3)
C8 Ru1 Ru2 C21 78.9(12)
C11 Ru1 Ru2 C21 -96.0(3)
Co1 Ru1 Ru2 C21 83.5(2)
N1 Ru1 Ru2 C18 -74.02(14)
C10 Ru1 Ru2 C18 67.23(16)
C9 Ru1 Ru2 C18 108.42(17)
C7 Ru1 Ru2 C18 -17.36(19)
C8 Ru1 Ru2 C18 -162.1(12)
C11 Ru1 Ru2 C18 22.98(16)
Co1 Ru1 Ru2 C18 -157.51(11)
C10 Ru1 Ru2 N1 141.25(14)
C9 Ru1 Ru2 N1 -177.56(15)
C7 Ru1 Ru2 N1 56.66(18)
C8 Ru1 Ru2 N1 -88.1(12)
C11 Ru1 Ru2 N1 97.00(14)
Co1 Ru1 Ru2 N1 -83.48(8)
N1 Ru1 Ru2 C17 -39.6(3)
C10 Ru1 Ru2 C17 101.7(3)
C9 Ru1 Ru2 C17 142.9(3)
C7 Ru1 Ru2 C17 17.1(3)
C8 Ru1 Ru2 C17 -127.7(12)
C11 Ru1 Ru2 C17 57.4(3)
Co1 Ru1 Ru2 C17 -123.1(3)
N1 Ru1 Ru2 Co1 83.48(8)
C10 Ru1 Ru2 Co1 -135.26(11)
C9 Ru1 Ru2 Co1 -94.07(13)
C7 Ru1 Ru2 Co1 140.14(16)
C8 Ru1 Ru2 Co1 -4.6(12)
C11 Ru1 Ru2 Co1 -179.52(12)
C20 Ru2 Co1 C1 154.87(14)
C19 Ru2 Co1 C1 -171.3(3)
C21 Ru2 Co1 C1 112.89(13)
C18 Ru2 Co1 C1 38.4(2)
N1 Ru2 Co1 C1 -36.54(12)
C17 Ru2 Co1 C1 72.27(14)
Ru1 Ru2 Co1 C1 -88.15(10)
C1 Ru2 Co1 C31 48.6(9)
C20 Ru2 Co1 C31 -156.6(9)
C19 Ru2 Co1 C31 -122.7(9)
C21 Ru2 Co1 C31 161.5(9)
C18 Ru2 Co1 C31 87.0(9)
N1 Ru2 Co1 C31 12.0(9)
C17 Ru2 Co1 C31 120.8(9)
Ru1 Ru2 Co1 C31 -39.6(9)
C1 Ru2 Co1 C27 -49.52(16)
C20 Ru2 Co1 C27 105.35(16)
C19 Ru2 Co1 C27 139.2(3)
C21 Ru2 Co1 C27 63.38(16)
C18 Ru2 Co1 C27 -11.1(2)
N1 Ru2 Co1 C27 -86.06(14)
C17 Ru2 Co1 C27 22.75(16)
Ru1 Ru2 Co1 C27 -137.67(13)
C1 Ru2 Co1 C28 -91.91(14)
C20 Ru2 Co1 C28 62.95(14)
C19 Ru2 Co1 C28 96.8(3)
C21 Ru2 Co1 C28 20.98(13)
C18 Ru2 Co1 C28 -53.5(2)
N1 Ru2 Co1 C28 -128.46(11)
C17 Ru2 Co1 C28 -19.65(14)
Ru1 Ru2 Co1 C28 179.94(10)
C1 Ru2 Co1 C30 -178.27(17)
C20 Ru2 Co1 C30 -23.41(17)
C19 Ru2 Co1 C30 10.4(3)
C21 Ru2 Co1 C30 -65.38(16)
C18 Ru2 Co1 C30 -139.9(2)
N1 Ru2 Co1 C30 145.18(15)
C17 Ru2 Co1 C30 -106.01(17)
Ru1 Ru2 Co1 C30 93.58(13)
C1 Ru2 Co1 C29 -136.86(14)
C20 Ru2 Co1 C29 18.00(14)
C19 Ru2 Co1 C29 51.8(3)
C21 Ru2 Co1 C29 -23.97(13)
C18 Ru2 Co1 C29 -98.4(2)
N1 Ru2 Co1 C29 -173.41(11)
C17 Ru2 Co1 C29 -64.60(14)
Ru1 Ru2 Co1 C29 134.99(10)
C1 Ru2 Co1 Ru1 88.15(10)
C20 Ru2 Co1 Ru1 -116.98(10)
C19 Ru2 Co1 Ru1 -83.1(3)
C21 Ru2 Co1 Ru1 -158.96(9)
C18 Ru2 Co1 Ru1 126.6(2)
N1 Ru2 Co1 Ru1 51.61(6)
C17 Ru2 Co1 Ru1 160.42(10)
N1 Ru1 Co1 C1 -1.97(11)
C10 Ru1 Co1 C1 151.72(17)
C9 Ru1 Co1 C1 -168.00(13)
C7 Ru1 Co1 C1 -83.99(17)
C8 Ru1 Co1 C1 -123.56(13)
C11 Ru1 Co1 C1 63.3(16)
Ru2 Ru1 Co1 C1 56.81(9)
N1 Ru1 Co1 C31 117.41(12)
C10 Ru1 Co1 C31 -88.91(17)
C9 Ru1 Co1 C31 -48.63(13)
C7 Ru1 Co1 C31 35.39(18)
C8 Ru1 Co1 C31 -4.18(13)
C11 Ru1 Co1 C31 -177.3(16)
Ru2 Ru1 Co1 C31 176.18(10)
N1 Ru1 Co1 C27 77.97(15)
C10 Ru1 Co1 C27 -128.34(19)
C9 Ru1 Co1 C27 -88.07(16)
C7 Ru1 Co1 C27 -4.0(2)
C8 Ru1 Co1 C27 -43.62(16)
C11 Ru1 Co1 C27 143.3(16)
Ru2 Ru1 Co1 C27 136.74(13)
N1 Ru1 Co1 C28 -60.0(19)
C10 Ru1 Co1 C28 93.6(19)
C9 Ru1 Co1 C28 133.9(19)
C7 Ru1 Co1 C28 -142.1(19)
C8 Ru1 Co1 C28 178(66)
C11 Ru1 Co1 C28 5(3)
Ru2 Ru1 Co1 C28 -1.3(19)
N1 Ru1 Co1 C30 162.27(12)
C10 Ru1 Co1 C30 -44.05(17)
C9 Ru1 Co1 C30 -3.77(14)
C7 Ru1 Co1 C30 80.25(18)
C8 Ru1 Co1 C30 40.67(14)
C11 Ru1 Co1 C30 -132.4(16)
Ru2 Ru1 Co1 C30 -138.96(10)
N1 Ru1 Co1 C29 -158.68(15)
C10 Ru1 Co1 C29 -5.0(2)
C9 Ru1 Co1 C29 35.28(16)
C7 Ru1 Co1 C29 119.3(2)
C8 Ru1 Co1 C29 79.73(16)
C11 Ru1 Co1 C29 -93.4(16)
Ru2 Ru1 Co1 C29 -99.91(13)
N1 Ru1 Co1 Ru2 -58.77(7)
C10 Ru1 Co1 Ru2 94.91(14)
C9 Ru1 Co1 Ru2 135.19(10)
C7 Ru1 Co1 Ru2 -140.79(15)
C8 Ru1 Co1 Ru2 179.64(10)
C11 Ru1 Co1 Ru2 6.5(16)
C10 Ru1 N1 C5 41.7(3)
C9 Ru1 N1 C5 -60.9(5)
C7 Ru1 N1 C5 -24.5(3)
C8 Ru1 N1 C5 -59.1(3)
C11 Ru1 N1 C5 15.4(3)
Ru2 Ru1 N1 C5 125.9(3)
Co1 Ru1 N1 C5 -168.2(2)
C10 Ru1 N1 C1 -147.4(2)
C9 Ru1 N1 C1 110.0(5)
C7 Ru1 N1 C1 146.36(19)
C8 Ru1 N1 C1 111.78(19)
C11 Ru1 N1 C1 -173.66(19)
Ru2 Ru1 N1 C1 -63.19(16)
Co1 Ru1 N1 C1 2.70(15)
C10 Ru1 N1 Ru2 -84.25(19)
C9 Ru1 N1 Ru2 173.2(4)
C7 Ru1 N1 Ru2 -150.45(10)
C8 Ru1 N1 Ru2 174.96(10)
C11 Ru1 N1 Ru2 -110.48(11)
Co1 Ru1 N1 Ru2 65.89(5)
C1 Ru2 N1 C5 113.0(3)
C20 Ru2 N1 C5 -53.7(4)
C19 Ru2 N1 C5 -38.3(3)
C21 Ru2 N1 C5 59.0(3)
C18 Ru2 N1 C5 -1.7(2)
C17 Ru2 N1 C5 36.4(2)
Co1 Ru2 N1 C5 156.3(2)
Ru1 Ru2 N1 C5 -130.1(2)
C20 Ru2 N1 C1 -166.7(3)
C19 Ru2 N1 C1 -151.30(16)
C21 Ru2 N1 C1 -54.0(3)
C18 Ru2 N1 C1 -114.75(17)
C17 Ru2 N1 C1 -76.64(18)
Co1 Ru2 N1 C1 43.22(13)
Ru1 Ru2 N1 C1 116.86(16)
C1 Ru2 N1 Ru1 -116.86(16)
C20 Ru2 N1 Ru1 76.4(3)
C19 Ru2 N1 Ru1 91.84(12)
C21 Ru2 N1 Ru1 -170.86(18)
C18 Ru2 N1 Ru1 128.40(11)
C17 Ru2 N1 Ru1 166.50(10)
Co1 Ru2 N1 Ru1 -73.63(5)
C5 N1 C1 C2 -0.6(4)
Ru1 N1 C1 C2 -172.31(19)
Ru2 N1 C1 C2 116.2(2)
C5 N1 C1 Co1 167.7(2)
Ru1 N1 C1 Co1 -4.0(2)
Ru2 N1 C1 Co1 -75.48(14)
C5 N1 C1 Ru2 -116.9(2)
Ru1 N1 C1 Ru2 71.47(12)
C31 Co1 C1 N1 -105.7(2)
C27 Co1 C1 N1 -139.37(19)
C28 Co1 C1 N1 -179.43(18)
C30 Co1 C1 N1 -114.3(4)
C29 Co1 C1 N1 158.31(18)
Ru2 Co1 C1 N1 69.44(18)
Ru1 Co1 C1 N1 2.83(16)
C31 Co1 C1 C2 60.7(3)
C27 Co1 C1 C2 27.0(3)
C28 Co1 C1 C2 -13.1(3)
C30 Co1 C1 C2 52.1(5)
C29 Co1 C1 C2 -35.3(4)
Ru2 Co1 C1 C2 -124.2(3)
Ru1 Co1 C1 C2 169.2(3)
C31 Co1 C1 Ru2 -175.11(10)
C27 Co1 C1 Ru2 151.20(10)
C28 Co1 C1 Ru2 111.13(11)
C30 Co1 C1 Ru2 176.3(4)
C29 Co1 C1 Ru2 88.87(19)
Ru1 Co1 C1 Ru2 -66.60(6)
C20 Ru2 C1 N1 168.0(3)
C19 Ru2 C1 N1 59.1(3)
C21 Ru2 C1 N1 153.25(15)
C18 Ru2 C1 N1 79.76(17)
C17 Ru2 C1 N1 117.38(16)
Co1 Ru2 C1 N1 -115.40(17)
Ru1 Ru2 C1 N1 -43.78(12)
C20 Ru2 C1 C2 56.0(4)
C19 Ru2 C1 C2 -52.9(3)
C21 Ru2 C1 C2 41.2(3)
C18 Ru2 C1 C2 -32.3(2)
N1 Ru2 C1 C2 -112.0(3)
C17 Ru2 C1 C2 5.4(2)
Co1 Ru2 C1 C2 132.6(2)
Ru1 Ru2 C1 C2 -155.8(2)
C20 Ru2 C1 Co1 -76.6(3)
C19 Ru2 C1 Co1 174.52(18)
C21 Ru2 C1 Co1 -91.34(13)
C18 Ru2 C1 Co1 -164.84(10)
N1 Ru2 C1 Co1 115.40(17)
C17 Ru2 C1 Co1 -127.22(11)
Ru1 Ru2 C1 Co1 71.62(7)
N1 C1 C2 C3 3.2(4)
Co1 C1 C2 C3 -162.7(2)
Ru2 C1 C2 C3 89.4(3)
C1 C2 C3 C4 -2.3(4)
C1 C2 C3 C6 -179.6(3)
C2 C3 C4 C5 -1.1(4)
C6 C3 C4 C5 176.2(3)
C3 C4 C5 N1 3.7(4)
C1 N1 C5 C4 -2.8(4)
Ru1 N1 C5 C4 167.4(2)
Ru2 N1 C5 C4 -85.8(3)
C2 C3 C6 F3 0.9(4)
C4 C3 C6 F3 -176.5(3)
C2 C3 C6 F2 121.6(3)
C4 C3 C6 F2 -55.7(4)
C2 C3 C6 F1 -120.1(3)
C4 C3 C6 F1 62.6(4)
N1 Ru1 C7 C8 -133.57(18)
C10 Ru1 C7 C8 80.7(2)
C9 Ru1 C7 C8 37.96(18)
C11 Ru1 C7 C8 118.8(3)
Ru2 Ru1 C7 C8 -176.29(13)
Co1 Ru1 C7 C8 -64.5(2)
N1 Ru1 C7 C11 107.68(19)
C10 Ru1 C7 C11 -38.04(19)
C9 Ru1 C7 C11 -80.8(2)
C8 Ru1 C7 C11 -118.8(3)
Ru2 Ru1 C7 C11 65.0(2)
Co1 Ru1 C7 C11 176.80(15)
N1 Ru1 C7 C12 -12.9(4)
C10 Ru1 C7 C12 -158.6(4)
C9 Ru1 C7 C12 158.7(4)
C8 Ru1 C7 C12 120.7(4)
C11 Ru1 C7 C12 -120.5(4)
Ru2 Ru1 C7 C12 -55.6(4)
Co1 Ru1 C7 C12 56.3(4)
C11 C7 C8 C9 0.0(3)
C12 C7 C8 C9 175.6(3)
Ru1 C7 C8 C9 -61.02(18)
C11 C7 C8 C13 -173.4(3)
C12 C7 C8 C13 2.1(5)
Ru1 C7 C8 C13 125.5(3)
C11 C7 C8 Ru1 61.1(2)
C12 C7 C8 Ru1 -123.4(3)
N1 Ru1 C8 C7 62.8(2)
C10 Ru1 C8 C7 -80.1(2)
C9 Ru1 C8 C7 -117.9(3)
C11 Ru1 C8 C7 -37.2(2)
Ru2 Ru1 C8 C7 147.7(11)
Co1 Ru1 C8 C7 143.33(16)
N1 Ru1 C8 C9 -179.36(16)
C10 Ru1 C8 C9 37.78(18)
C7 Ru1 C8 C9 117.9(3)
C11 Ru1 C8 C9 80.7(2)
Ru2 Ru1 C8 C9 -94.4(12)
Co1 Ru1 C8 C9 -98.81(17)
N1 Ru1 C8 C13 -58.7(3)
C10 Ru1 C8 C13 158.5(4)
C9 Ru1 C8 C13 120.7(4)
C7 Ru1 C8 C13 -121.5(4)
C11 Ru1 C8 C13 -158.6(4)
Ru2 Ru1 C8 C13 26.3(14)
Co1 Ru1 C8 C13 21.9(3)
C7 C8 C9 C10 -0.3(3)
C13 C8 C9 C10 173.2(3)
Ru1 C8 C9 C10 -61.70(19)
C7 C8 C9 C14 -174.4(3)
C13 C8 C9 C14 -0.9(5)
Ru1 C8 C9 C14 124.2(3)
C7 C8 C9 Ru1 61.43(19)
C13 C8 C9 Ru1 -125.1(3)
N1 Ru1 C9 C10 119.4(5)
C7 Ru1 C9 C10 80.0(2)
C8 Ru1 C9 C10 117.1(3)
C11 Ru1 C9 C10 37.2(2)
Ru2 Ru1 C9 C10 -69.2(2)
Co1 Ru1 C9 C10 -139.58(17)
N1 Ru1 C9 C8 2.3(5)
C10 Ru1 C9 C8 -117.1(3)
C7 Ru1 C9 C8 -37.13(18)
C11 Ru1 C9 C8 -79.85(19)
Ru2 Ru1 C9 C8 173.68(13)
Co1 Ru1 C9 C8 103.34(16)
N1 Ru1 C9 C14 -119.3(5)
C10 Ru1 C9 C14 121.4(4)
C7 Ru1 C9 C14 -158.7(4)
C8 Ru1 C9 C14 -121.5(4)
C11 Ru1 C9 C14 158.6(4)
Ru2 Ru1 C9 C14 52.2(4)
Co1 Ru1 C9 C14 -18.2(3)
C8 C9 C10 C11 0.4(3)
C14 C9 C10 C11 174.5(3)
Ru1 C9 C10 C11 -61.4(2)
C8 C9 C10 C15 -174.6(3)
C14 C9 C10 C15 -0.4(5)
Ru1 C9 C10 C15 123.7(3)
C8 C9 C10 Ru1 61.75(18)
C14 C9 C10 Ru1 -124.1(3)
N1 Ru1 C10 C9 -159.39(18)
C7 Ru1 C10 C9 -80.7(2)
C8 Ru1 C10 C9 -38.29(18)
C11 Ru1 C10 C9 -118.6(3)
Ru2 Ru1 C10 C9 138.38(16)
Co1 Ru1 C10 C9 67.3(2)
N1 Ru1 C10 C11 -40.8(3)
C9 Ru1 C10 C11 118.6(3)
C7 Ru1 C10 C11 37.92(19)
C8 Ru1 C10 C11 80.3(2)
Ru2 Ru1 C10 C11 -103.04(18)
Co1 Ru1 C10 C11 -174.08(15)
N1 Ru1 C10 C15 81.8(4)
C9 Ru1 C10 C15 -118.8(5)
C7 Ru1 C10 C15 160.5(4)
C8 Ru1 C10 C15 -157.1(4)
C11 Ru1 C10 C15 122.6(4)
Ru2 Ru1 C10 C15 19.6(4)
Co1 Ru1 C10 C15 -51.5(4)
C8 C7 C11 C10 0.2(3)
C12 C7 C11 C10 -175.4(3)
Ru1 C7 C11 C10 61.4(2)
C8 C7 C11 C16 173.7(3)
C12 C7 C11 C16 -1.9(5)
Ru1 C7 C11 C16 -125.1(3)
C8 C7 C11 Ru1 -61.2(2)
C12 C7 C11 Ru1 123.3(3)
C9 C10 C11 C7 -0.4(3)
C15 C10 C11 C7 174.4(3)
Ru1 C10 C11 C7 -61.6(2)
C9 C10 C11 C16 -173.7(3)
C15 C10 C11 C16 1.1(5)
Ru1 C10 C11 C16 125.0(3)
C9 C10 C11 Ru1 61.3(2)
C15 C10 C11 Ru1 -124.0(3)
N1 Ru1 C11 C7 -86.06(19)
C10 Ru1 C11 C7 117.1(3)
C9 Ru1 C11 C7 80.0(2)
C8 Ru1 C11 C7 36.78(18)
Ru2 Ru1 C11 C7 -143.61(16)
Co1 Ru1 C11 C7 -149.9(15)
N1 Ru1 C11 C10 156.85(17)
C9 Ru1 C11 C10 -37.07(19)
C7 Ru1 C11 C10 -117.1(3)
C8 Ru1 C11 C10 -80.3(2)
Ru2 Ru1 C11 C10 99.30(18)
Co1 Ru1 C11 C10 93.0(15)
N1 Ru1 C11 C16 34.5(4)
C10 Ru1 C11 C16 -122.4(5)
C9 Ru1 C11 C16 -159.4(4)
C7 Ru1 C11 C16 120.6(5)
C8 Ru1 C11 C16 157.3(4)
Ru2 Ru1 C11 C16 -23.1(4)
Co1 Ru1 C11 C16 -29.3(18)
C1 Ru2 C17 C21 124.91(18)
C20 Ru2 C17 C21 -37.83(18)
C19 Ru2 C17 C21 -81.42(19)
C18 Ru2 C17 C21 -118.7(3)
N1 Ru2 C17 C21 162.56(16)
Co1 Ru2 C17 C21 81.44(19)
Ru1 Ru2 C17 C21 -165.79(19)
C1 Ru2 C17 C18 -116.42(18)
C20 Ru2 C17 C18 80.84(19)
C19 Ru2 C17 C18 37.25(18)
C21 Ru2 C17 C18 118.7(3)
N1 Ru2 C17 C18 -78.8(2)
Co1 Ru2 C17 C18 -159.89(15)
Ru1 Ru2 C17 C18 -47.1(4)
C1 Ru2 C17 C22 4.5(4)
C20 Ru2 C17 C22 -158.2(4)
C19 Ru2 C17 C22 158.2(4)
C21 Ru2 C17 C22 -120.4(4)
C18 Ru2 C17 C22 121.0(4)
N1 Ru2 C17 C22 42.2(4)
Co1 Ru2 C17 C22 -38.9(4)
Ru1 Ru2 C17 C22 73.9(5)
C21 C17 C18 C19 -0.9(3)
C22 C17 C18 C19 172.0(3)
Ru2 C17 C18 C19 -60.8(2)
C21 C17 C18 C23 -179.8(3)
C22 C17 C18 C23 -6.9(5)
Ru2 C17 C18 C23 120.3(3)
C21 C17 C18 Ru2 59.9(2)
C22 C17 C18 Ru2 -127.2(3)
C1 Ru2 C18 C19 -164.46(16)
C20 Ru2 C18 C19 38.06(17)
C21 Ru2 C18 C19 81.49(18)
N1 Ru2 C18 C19 -126.04(16)
C17 Ru2 C18 C19 118.1(2)
Co1 Ru2 C18 C19 166.26(16)
Ru1 Ru2 C18 C19 -79.44(18)
C1 Ru2 C18 C17 77.39(19)
C20 Ru2 C18 C17 -80.09(19)
C19 Ru2 C18 C17 -118.1(2)
C21 Ru2 C18 C17 -36.66(18)
N1 Ru2 C18 C17 115.81(18)
Co1 Ru2 C18 C17 48.1(3)
Ru1 Ru2 C18 C17 162.41(14)
C1 Ru2 C18 C23 -43.8(4)
C20 Ru2 C18 C23 158.8(4)
C19 Ru2 C18 C23 120.7(4)
C21 Ru2 C18 C23 -157.8(4)
N1 Ru2 C18 C23 -5.3(3)
C17 Ru2 C18 C23 -121.1(4)
Co1 Ru2 C18 C23 -73.0(4)
Ru1 Ru2 C18 C23 41.3(4)
C17 C18 C19 C20 1.8(3)
C23 C18 C19 C20 -179.4(3)
Ru2 C18 C19 C20 -60.7(2)
C17 C18 C19 C24 -171.0(3)
C23 C18 C19 C24 7.8(5)
Ru2 C18 C19 C24 126.6(3)
C17 C18 C19 Ru2 62.4(2)
C23 C18 C19 Ru2 -118.7(3)
C1 Ru2 C19 C18 30.9(3)
C20 Ru2 C19 C18 -117.8(2)
C21 Ru2 C19 C18 -78.75(19)
N1 Ru2 C19 C18 69.85(19)
C17 Ru2 C19 C18 -36.88(17)
Co1 Ru2 C19 C18 -162.3(2)
Ru1 Ru2 C19 C18 122.50(16)
C1 Ru2 C19 C20 148.6(2)
C21 Ru2 C19 C20 39.04(17)
C18 Ru2 C19 C20 117.8(2)
N1 Ru2 C19 C20 -172.37(15)
C17 Ru2 C19 C20 80.90(18)
Co1 Ru2 C19 C20 -44.6(4)
Ru1 Ru2 C19 C20 -119.72(15)
C1 Ru2 C19 C24 -91.8(4)
C20 Ru2 C19 C24 119.5(4)
C21 Ru2 C19 C24 158.6(4)
C18 Ru2 C19 C24 -122.7(4)
N1 Ru2 C19 C24 -52.8(4)
C17 Ru2 C19 C24 -159.5(4)
Co1 Ru2 C19 C24 75.0(4)
Ru1 Ru2 C19 C24 -0.2(3)
C18 C19 C20 C21 -2.0(3)
C24 C19 C20 C21 170.9(3)
Ru2 C19 C20 C21 -64.49(19)
C18 C19 C20 C25 -175.6(3)
C24 C19 C20 C25 -2.7(5)
Ru2 C19 C20 C25 121.9(3)
C18 C19 C20 Ru2 62.5(2)
C24 C19 C20 Ru2 -124.6(3)
C1 Ru2 C20 C19 -135.4(3)
C21 Ru2 C20 C19 -115.2(3)
C18 Ru2 C20 C19 -37.01(18)
N1 Ru2 C20 C19 20.7(4)
C17 Ru2 C20 C19 -78.78(19)
Co1 Ru2 C20 C19 164.89(14)
Ru1 Ru2 C20 C19 82.64(18)
C1 Ru2 C20 C21 -20.2(4)
C19 Ru2 C20 C21 115.2(3)
C18 Ru2 C20 C21 78.24(19)
N1 Ru2 C20 C21 135.9(3)
C17 Ru2 C20 C21 36.47(17)
Co1 Ru2 C20 C21 -79.87(18)
Ru1 Ru2 C20 C21 -162.11(14)
C1 Ru2 C20 C25 102.0(4)
C19 Ru2 C20 C25 -122.6(3)
C21 Ru2 C20 C25 122.2(3)
C18 Ru2 C20 C25 -159.6(3)
N1 Ru2 C20 C25 -101.9(4)
C17 Ru2 C20 C25 158.7(3)
Co1 Ru2 C20 C25 42.3(3)
Ru1 Ru2 C20 C25 -39.9(3)
C18 C17 C21 C20 -0.3(3)
C22 C17 C21 C20 -173.2(3)
Ru2 C17 C21 C20 59.88(19)
C18 C17 C21 C26 172.7(3)
C22 C17 C21 C26 -0.2(5)
Ru2 C17 C21 C26 -127.0(3)
C18 C17 C21 Ru2 -60.2(2)
C22 C17 C21 Ru2 126.9(3)
C19 C20 C21 C17 1.4(3)
C25 C20 C21 C17 175.1(3)
Ru2 C20 C21 C17 -62.5(2)
C19 C20 C21 C26 -171.6(3)
C25 C20 C21 C26 2.0(5)
Ru2 C20 C21 C26 124.4(3)
C19 C20 C21 Ru2 63.92(19)
C25 C20 C21 Ru2 -122.4(3)
C1 Ru2 C21 C17 -69.8(2)
C20 Ru2 C21 C17 118.3(3)
C19 Ru2 C21 C17 79.1(2)
C18 Ru2 C21 C17 36.73(19)
N1 Ru2 C21 C17 -34.2(3)
Co1 Ru2 C21 C17 -119.34(17)
Ru1 Ru2 C21 C17 166.14(19)
C1 Ru2 C21 C20 171.94(16)
C19 Ru2 C21 C20 -39.16(18)
C18 Ru2 C21 C20 -81.55(19)
N1 Ru2 C21 C20 -152.52(19)
C17 Ru2 C21 C20 -118.3(3)
Co1 Ru2 C21 C20 122.37(15)
Ru1 Ru2 C21 C20 47.9(3)
C1 Ru2 C21 C26 52.4(3)
C20 Ru2 C21 C26 -119.5(4)
C19 Ru2 C21 C26 -158.7(3)
C18 Ru2 C21 C26 158.9(3)
N1 Ru2 C21 C26 88.0(4)
C17 Ru2 C21 C26 122.2(4)
Co1 Ru2 C21 C26 2.9(3)
Ru1 Ru2 C21 C26 -71.7(4)
C1 Co1 C27 C31 134.06(17)
C28 Co1 C27 C31 -119.1(2)
C30 Co1 C27 C31 -38.64(17)
C29 Co1 C27 C31 -81.38(18)
Ru2 Co1 C27 C31 171.61(13)
Ru1 Co1 C27 C31 63.6(2)
C1 Co1 C27 C28 -106.87(17)
C31 Co1 C27 C28 119.1(2)
C30 Co1 C27 C28 80.43(18)
C29 Co1 C27 C28 37.69(17)
Ru2 Co1 C27 C28 -69.3(2)
Ru1 Co1 C27 C28 -177.35(13)
C1 Co1 C27 C32 15.0(3)
C31 Co1 C27 C32 -119.1(4)
C28 Co1 C27 C32 121.9(4)
C30 Co1 C27 C32 -157.7(3)
C29 Co1 C27 C32 159.6(3)
Ru2 Co1 C27 C32 52.6(3)
Ru1 Co1 C27 C32 -55.5(3)
C31 C27 C28 C29 -1.8(3)
C32 C27 C28 C29 173.0(3)
Co1 C27 C28 C29 -61.19(19)
C31 C27 C28 C33 -175.6(3)
C32 C27 C28 C33 -0.8(5)
Co1 C27 C28 C33 125.0(3)
C31 C27 C28 Co1 59.41(19)
C32 C27 C28 Co1 -125.8(3)
C1 Co1 C28 C29 -159.06(17)
C31 Co1 C28 C29 80.80(19)
C27 Co1 C28 C29 118.2(2)
C30 Co1 C28 C29 36.77(17)
Ru2 Co1 C28 C29 -102.94(16)
Ru1 Co1 C28 C29 -101.7(19)
C1 Co1 C28 C27 82.71(18)
C31 Co1 C28 C27 -37.42(17)
C30 Co1 C28 C27 -81.45(18)
C29 Co1 C28 C27 -118.2(2)
Ru2 Co1 C28 C27 138.84(14)
Ru1 Co1 C28 C27 140.1(19)
C1 Co1 C28 C33 -36.9(3)
C31 Co1 C28 C33 -157.1(3)
C27 Co1 C28 C33 -119.6(4)
C30 Co1 C28 C33 158.9(3)
C29 Co1 C28 C33 122.1(4)
Ru2 Co1 C28 C33 19.2(3)
Ru1 Co1 C28 C33 20(2)
C27 C28 C29 C30 1.0(3)
C33 C28 C29 C30 174.8(3)
Co1 C28 C29 C30 -59.29(19)
C27 C28 C29 C34 -174.3(3)
C33 C28 C29 C34 -0.6(5)
Co1 C28 C29 C34 125.4(3)
C27 C28 C29 Co1 60.31(18)
C33 C28 C29 Co1 -126.0(3)
C1 Co1 C29 C30 154.1(2)
C31 Co1 C29 C30 37.97(18)
C27 Co1 C29 C30 81.51(19)
C28 Co1 C29 C30 119.5(3)
Ru2 Co1 C29 C30 -141.47(16)
Ru1 Co1 C29 C30 -64.4(2)
C1 Co1 C29 C28 34.6(3)
C31 Co1 C29 C28 -81.57(19)
C27 Co1 C29 C28 -38.03(17)
C30 Co1 C29 C28 -119.5(3)
Ru2 Co1 C29 C28 98.98(17)
Ru1 Co1 C29 C28 176.05(13)
C1 Co1 C29 C34 -87.1(3)
C31 Co1 C29 C34 156.7(3)
C27 Co1 C29 C34 -159.7(3)
C28 Co1 C29 C34 -121.7(4)
C30 Co1 C29 C34 118.8(4)
Ru2 Co1 C29 C34 -22.7(3)
Ru1 Co1 C29 C34 54.4(3)
C28 C29 C30 C31 0.1(3)
C34 C29 C30 C31 175.6(3)
Co1 C29 C30 C31 -58.85(19)
C28 C29 C30 C35 -175.2(3)
C34 C29 C30 C35 0.2(5)
Co1 C29 C30 C35 125.8(3)
C28 C29 C30 Co1 58.98(19)
C34 C29 C30 Co1 -125.5(3)
C1 Co1 C30 C29 -107.9(4)
C31 Co1 C30 C29 -119.0(2)
C27 Co1 C30 C29 -80.82(19)
C28 Co1 C30 C29 -37.18(18)
Ru2 Co1 C30 C29 67.1(2)
Ru1 Co1 C30 C29 140.95(16)
C1 Co1 C30 C31 11.1(5)
C27 Co1 C30 C31 38.20(17)
C28 Co1 C30 C31 81.84(18)
C29 Co1 C30 C31 119.0(2)
Ru2 Co1 C30 C31 -173.89(12)
Ru1 Co1 C30 C31 -100.03(15)
C1 Co1 C30 C35 130.7(4)
C31 Co1 C30 C35 119.7(4)
C27 Co1 C30 C35 157.9(3)
C28 Co1 C30 C35 -158.5(3)
C29 Co1 C30 C35 -121.3(4)
Ru2 Co1 C30 C35 -54.2(4)
Ru1 Co1 C30 C35 19.6(3)
C28 C27 C31 C30 1.8(3)
C32 C27 C31 C30 -173.0(3)
Co1 C27 C31 C30 61.87(19)
C28 C27 C31 C36 176.6(3)
C32 C27 C31 C36 1.8(4)
Co1 C27 C31 C36 -123.3(3)
C28 C27 C31 Co1 -60.02(19)
C32 C27 C31 Co1 125.1(3)
C29 C30 C31 C27 -1.2(3)
C35 C30 C31 C27 174.1(3)
Co1 C30 C31 C27 -61.63(19)
C29 C30 C31 C36 -175.9(3)
C35 C30 C31 C36 -0.6(5)
Co1 C30 C31 C36 123.7(3)
C29 C30 C31 Co1 60.4(2)
C35 C30 C31 Co1 -124.2(3)
C1 Co1 C31 C27 -58.9(2)
C28 Co1 C31 C27 37.48(17)
C30 Co1 C31 C27 117.5(2)
C29 Co1 C31 C27 80.61(18)
Ru2 Co1 C31 C27 -104.6(9)
Ru1 Co1 C31 C27 -142.39(14)
C1 Co1 C31 C30 -176.34(16)
C27 Co1 C31 C30 -117.5(2)
C28 Co1 C31 C30 -79.98(17)
C29 Co1 C31 C30 -36.86(16)
Ru2 Co1 C31 C30 138.0(9)
Ru1 Co1 C31 C30 100.14(15)
C1 Co1 C31 C36 61.6(3)
C27 Co1 C31 C36 120.4(4)
C28 Co1 C31 C36 157.9(3)
C30 Co1 C31 C36 -122.1(4)
C29 Co1 C31 C36 -158.9(3)
Ru2 Co1 C31 C36 15.9(11)
Ru1 Co1 C31 C36 -21.9(3)
